data_1546808
loop_
_publ_author_name
'Hossain, Sayed Muktar'
'Lakma, Avinash'
'Pradhan, Rabindra Nath'
'Demeshko, Serhiy'
'Singh, Akhilesh Kumar'

_publ_section_title
;
 Valence directed binding mode of [2 \\times 2] iron grids of an
 unsymmetrical picolinic hydrazone based ligand
;
_journal_issue 37
_journal_name_full 'Dalton Transactions'
_journal_page_first 12612
_journal_page_last 12618
_journal_paper_doi 10.1039/C7DT02433A
_journal_volume 46
_journal_year 2017
_chemical_formula_sum 'C68 H58 B2 F8 Fe4 N14 O16'
_chemical_formula_weight 1724.30
_space_group_crystal_system orthorhombic
_space_group_IT_number 61
_space_group_name_Hall '-P 2ac 2ab'
_space_group_name_H-M_alt 'P b c a'
_symmetry_space_group_name_Hall '-P 2ac 2ab'
_symmetry_space_group_name_H-M 'P b c a'
_atom_sites_solution_hydrogens geom
_audit_creation_method SHELXL-2014/7
_audit_update_record
;
2017-08-16 deposited with the CCDC.
2017-08-24 downloaded from the CCDC.
;
_cell_angle_alpha 90
_cell_angle_beta 90
_cell_angle_gamma 90
_cell_formula_units_Z 8
_cell_length_a 16.7707(16)
_cell_length_b 28.016(3)
_cell_length_c 29.924(3)
_cell_measurement_reflns_used 16711
_cell_measurement_temperature 110(2)
_cell_measurement_theta_max 27.99
_cell_measurement_theta_min 2.04
_cell_volume 14060(2)
_computing_structure_refinement 'SHELXL-2014/7 (Sheldrick, 2014)'
_diffrn_ambient_temperature 110(2)
_diffrn_measured_fraction_theta_full 0.990
_diffrn_measured_fraction_theta_max 0.985
_diffrn_measurement_device_type 'Bruker D8 Venture'
_diffrn_radiation_type MoK\a
_diffrn_radiation_wavelength 0.71073
_diffrn_reflns_av_R_equivalents 0.1577
_diffrn_reflns_av_unetI/netI 0.1163
_diffrn_reflns_Laue_measured_fraction_full 0.990
_diffrn_reflns_Laue_measured_fraction_max 0.985
_diffrn_reflns_limit_h_max 17
_diffrn_reflns_limit_h_min -21
_diffrn_reflns_limit_k_max 37
_diffrn_reflns_limit_k_min -37
_diffrn_reflns_limit_l_max 39
_diffrn_reflns_limit_l_min -39
_diffrn_reflns_number 129128
_diffrn_reflns_point_group_measured_fraction_full 0.990
_diffrn_reflns_point_group_measured_fraction_max 0.985
_diffrn_reflns_theta_full 25.242
_diffrn_reflns_theta_max 27.999
_diffrn_reflns_theta_min 2.013
_diffrn_source 'fine-focus sealed tube'
_exptl_absorpt_coefficient_mu 0.910
_exptl_crystal_colour Brown
_exptl_crystal_density_diffrn 1.629
_exptl_crystal_description Block
_exptl_crystal_F_000 7024
_exptl_crystal_size_max 0.4
_exptl_crystal_size_mid 0.3
_exptl_crystal_size_min 0.2
_refine_diff_density_max 1.797
_refine_diff_density_min -0.659
_refine_diff_density_rms 0.106
_refine_ls_extinction_method none
_refine_ls_goodness_of_fit_ref 1.042
_refine_ls_hydrogen_treatment constr
_refine_ls_matrix_type full
_refine_ls_number_parameters 1031
_refine_ls_number_reflns 16711
_refine_ls_number_restraints 0
_refine_ls_restrained_S_all 1.042
_refine_ls_R_factor_all 0.1541
_refine_ls_R_factor_gt 0.0733
_refine_ls_shift/su_max 0.001
_refine_ls_shift/su_mean 0.000
_refine_ls_structure_factor_coef Fsqd
_refine_ls_weighting_details 'w=1/[\s^2^(Fo^2^)+(0.0634P)^2^+38.2427P] where P=(Fo^2^+2Fc^2^)/3'
_refine_ls_weighting_scheme calc
_refine_ls_wR_factor_gt 0.1483
_refine_ls_wR_factor_ref 0.1767
_reflns_Friedel_coverage 0.000
_reflns_number_gt 9587
_reflns_number_total 16711
_reflns_threshold_expression 'I > 2\s(I)'
_cod_data_source_file c7dt02433a2.cif
_cod_data_source_block 2
_cod_database_code 1546808
_shelx_shelxl_version_number 2014/7
_shelx_space_group_comment
;
The symmetry employed for this shelxl refinement is uniquely defined
by the following loop, which should always be used as a source of
symmetry information in preference to the above space-group names.
They are only intended as comments.
;

loop_
_space_group_symop_operation_xyz
'x, y, z'
'x+1/2, -y+1/2, -z'
'-x, y+1/2, -z+1/2'
'-x+1/2, -y, z+1/2'
'-x, -y, -z'
'-x-1/2, y-1/2, z'
'x, -y-1/2, z-1/2'
'x-1/2, y, -z-1/2'

loop_
_atom_site_label
_atom_site_type_symbol
_atom_site_fract_x
_atom_site_fract_y
_atom_site_fract_z
_atom_site_U_iso_or_equiv
_atom_site_adp_type
_atom_site_occupancy
_atom_site_site_symmetry_order
_atom_site_calc_flag
_atom_site_refinement_flags_posn
_atom_site_refinement_flags_adp
_atom_site_refinement_flags_occupancy
_atom_site_disorder_assembly
_atom_site_disorder_group
O6 O 0.89624(19) 0.02429(10) 0.88824(10) 0.0203(7) Uani 1 1 d . . . . .
C56 C 1.0208(3) 0.22359(19) 0.97883(17) 0.0337(13) Uani 1 1 d . . . . .
H56A H 1.0126 0.2567 0.9884 0.051 Uiso 1 1 calc R U . . .
H56B H 1.0761 0.2142 0.9847 0.051 Uiso 1 1 calc R U . . .
H56C H 0.9847 0.2026 0.9954 0.051 Uiso 1 1 calc R U . . .
C24 C 0.7229(3) -0.05183(19) 0.99460(16) 0.0322(13) Uani 1 1 d . . . . .
H24A H 0.7657 -0.0326 1.0078 0.048 Uiso 1 1 calc R U . . .
H24B H 0.7304 -0.0854 1.0027 0.048 Uiso 1 1 calc R U . . .
H24C H 0.6713 -0.0407 1.0058 0.048 Uiso 1 1 calc R U . . .
C40 C 0.8380(4) 0.20386(18) 0.70272(16) 0.0331(13) Uani 1 1 d . . . . .
H40A H 0.8802 0.2230 0.6889 0.050 Uiso 1 1 calc R U . . .
H40B H 0.7860 0.2142 0.6912 0.050 Uiso 1 1 calc R U . . .
H40C H 0.8462 0.1701 0.6955 0.050 Uiso 1 1 calc R U . . .
C8 C 0.8537(3) -0.04411(18) 0.70955(15) 0.0276(12) Uani 1 1 d . . . . .
H8A H 0.8034 -0.0275 0.7034 0.041 Uiso 1 1 calc R U . . .
H8B H 0.8513 -0.0765 0.6973 0.041 Uiso 1 1 calc R U . . .
H8C H 0.8978 -0.0267 0.6956 0.041 Uiso 1 1 calc R U . . .
O12 O 1.1411(2) -0.05519(12) 0.81943(11) 0.0310(9) Uani 1 1 d . . . . .
O4 O 0.6029(2) 0.22955(13) 0.83703(13) 0.0427(10) Uani 1 1 d . . . . .
O16 O 0.5587(2) 0.02970(13) 0.95743(12) 0.0376(10) Uani 1 1 d . . . . .
O15 O 0.6126(2) 0.06169(12) 0.89534(11) 0.0297(8) Uani 1 1 d . . . . .
N11 N 0.9041(3) 0.16789(13) 0.94798(13) 0.0237(9) Uani 1 1 d . . . . .
O5 O 0.7101(2) -0.04610(11) 0.84612(10) 0.0255(8) Uani 1 1 d . . . . .
N5 N 0.8347(2) -0.00028(13) 0.95375(12) 0.0217(9) Uani 1 1 d . . . . .
C27 C 0.9542(3) 0.05107(16) 1.00462(15) 0.0241(11) Uani 1 1 d . . . . .
H27 H 0.9157 0.0353 1.0226 0.029 Uiso 1 1 calc R U . . .
C28 C 1.0142(3) 0.07762(17) 1.02384(17) 0.0286(12) Uani 1 1 d . . . . .
H28 H 1.0171 0.0804 1.0554 0.034 Uiso 1 1 calc R U . . .
O8 O 1.1691(2) 0.14693(13) 0.93327(12) 0.0339(9) Uani 1 1 d . . . . .
O7 O 1.1052(2) 0.10896(12) 0.87742(11) 0.0271(8) Uani 1 1 d . . . . .
N8 N 0.9076(2) 0.13956(13) 0.75552(13) 0.0214(9) Uani 1 1 d . . . . .
O9 O 0.8201(2) 0.22900(12) 0.84864(11) 0.0365(10) Uani 1 1 d . . . . .
O11 O 1.0741(2) -0.00536(12) 0.86516(11) 0.0286(8) Uani 1 1 d . . . . .
O1 O 0.8842(2) -0.06938(11) 0.85509(10) 0.0250(8) Uani 1 1 d . . . . .
O3 O 0.6522(2) 0.16968(11) 0.87824(12) 0.0301(8) Uani 1 1 d . . . . .
C60 C 0.7399(4) 0.09601(19) 1.03233(17) 0.0356(14) Uani 1 1 d . . . . .
H60 H 0.7436 0.0949 1.0640 0.043 Uiso 1 1 calc R U . . .
C59 C 0.7970(3) 0.12058(17) 1.00839(16) 0.0267(12) Uani 1 1 d . . . . .
H59 H 0.8391 0.1371 1.0229 0.032 Uiso 1 1 calc R U . . .
C50 C 1.0898(3) 0.27575(17) 0.82467(19) 0.0323(13) Uani 1 1 d . . . . .
H50 H 1.0846 0.2745 0.7931 0.039 Uiso 1 1 calc R U . . .
C51 C 1.1425(3) 0.30705(18) 0.8434(2) 0.0395(15) Uani 1 1 d . . . . .
H51 H 1.1740 0.3269 0.8247 0.047 Uiso 1 1 calc R U . . .
C52 C 1.1506(4) 0.3101(2) 0.8892(2) 0.0434(16) Uani 1 1 d . . . . .
H52 H 1.1872 0.3321 0.9020 0.052 Uiso 1 1 calc R U . . .
C18 C 0.5958(3) -0.09238(18) 0.84997(17) 0.0310(13) Uani 1 1 d . . . . .
H18 H 0.5927 -0.0911 0.8183 0.037 Uiso 1 1 calc R U . . .
C20 C 0.5426(4) -0.1193(2) 0.91958(19) 0.0441(16) Uani 1 1 d . . . . .
H20 H 0.5034 -0.1363 0.9361 0.053 Uiso 1 1 calc R U . . .
C21 C 0.6035(4) -0.0964(2) 0.94105(18) 0.0384(14) Uani 1 1 d . . . . .
H21 H 0.6058 -0.0981 0.9727 0.046 Uiso 1 1 calc R U . . .
C23 C 0.7251(3) -0.04681(17) 0.94447(15) 0.0231(11) Uani 1 1 d . . . . .
N4 N 0.7809(2) -0.02218(13) 0.92451(12) 0.0201(9) Uani 1 1 d . . . . .
C25 C 0.8897(3) 0.02185(15) 0.93185(15) 0.0186(10) Uani 1 1 d . . . . .
C26 C 0.9513(3) 0.04789(16) 0.95822(15) 0.0207(11) Uani 1 1 d . . . . .
C29 C 1.0703(3) 0.10025(18) 0.99735(17) 0.0284(12) Uani 1 1 d . . . . .
H29 H 1.1121 0.1185 1.0102 0.034 Uiso 1 1 calc R U . . .
C45 C 1.0864(3) -0.00416(16) 0.74369(16) 0.0235(11) Uani 1 1 d . . . . .
H45 H 1.1219 -0.0296 0.7368 0.028 Uiso 1 1 calc R U . . .
C44 C 1.0517(3) 0.02313(17) 0.71010(16) 0.0272(12) Uani 1 1 d . . . . .
H44 H 1.0625 0.0160 0.6797 0.033 Uiso 1 1 calc R U . . .
C43 C 1.0014(3) 0.06065(17) 0.72080(15) 0.0233(11) Uani 1 1 d . . . . .
H43 H 0.9766 0.0791 0.6981 0.028 Uiso 1 1 calc R U . . .
C37 C 0.7895(3) 0.29246(18) 0.74310(18) 0.0341(14) Uani 1 1 d . . . . .
H37 H 0.7944 0.2881 0.7117 0.041 Uiso 1 1 calc R U . . .
C35 C 0.7540(4) 0.34193(19) 0.8051(2) 0.0399(15) Uani 1 1 d . . . . .
H35 H 0.7346 0.3714 0.8164 0.048 Uiso 1 1 calc R U . . .
C7 C 0.8670(3) -0.04661(16) 0.75926(15) 0.0198(11) Uani 1 1 d . . . . .
C5 C 0.9630(3) -0.11177(17) 0.74880(17) 0.0278(12) Uani 1 1 d . . . . .
H5 H 0.9577 -0.1069 0.7175 0.033 Uiso 1 1 calc R U . . .
N13 N 0.2054(4) 0.1717(2) 0.0414(2) 0.0727(19) Uani 1 1 d . . . . .
C48 C 1.1723(4) -0.0804(2) 0.85816(19) 0.0410(15) Uani 1 1 d . . . . .
H48A H 1.2106 -0.0600 0.8738 0.061 Uiso 1 1 calc R U . . .
H48B H 1.1989 -0.1097 0.8484 0.061 Uiso 1 1 calc R U . . .
H48C H 1.1283 -0.0885 0.8784 0.061 Uiso 1 1 calc R U . . .
C47 C 1.0954(3) -0.01853(17) 0.82794(17) 0.0252(11) Uani 1 1 d . . . . .
C46 C 1.0677(3) 0.00682(16) 0.78727(16) 0.0205(11) Uani 1 1 d . . . . .
N3 N 0.6931(2) 0.12100(13) 0.80853(12) 0.0200(9) Uani 1 1 d . . . . .
C14 C 0.6513(3) 0.16107(16) 0.80040(16) 0.0242(11) Uani 1 1 d . . . . .
C15 C 0.6357(3) 0.18742(17) 0.84205(19) 0.0294(12) Uani 1 1 d . . . . .
C16 C 0.5938(5) 0.2577(2) 0.8778(2) 0.060(2) Uani 1 1 d . . . . .
H16A H 0.5485 0.2456 0.8950 0.091 Uiso 1 1 calc R U . . .
H16B H 0.5844 0.2912 0.8699 0.091 Uiso 1 1 calc R U . . .
H16C H 0.6425 0.2553 0.8957 0.091 Uiso 1 1 calc R U . . .
C64 C 0.4933(4) 0.0112(2) 0.9303(2) 0.0481(16) Uani 1 1 d . . . . .
H64A H 0.4723 0.0368 0.9113 0.072 Uiso 1 1 calc R U . . .
H64B H 0.4508 -0.0006 0.9499 0.072 Uiso 1 1 calc R U . . .
H64C H 0.5128 -0.0150 0.9115 0.072 Uiso 1 1 calc R U . . .
C63 C 0.6127(3) 0.05512(17) 0.93599(17) 0.0271(12) Uani 1 1 d . . . . .
C62 C 0.6749(3) 0.07512(16) 0.96517(16) 0.0247(12) Uani 1 1 d . . . . .
C58 C 0.7901(3) 0.12002(16) 0.96203(15) 0.0205(11) Uani 1 1 d . . . . .
N10 N 0.9479(2) 0.19113(13) 0.91427(13) 0.0231(9) Uani 1 1 d . . . . .
C53 C 1.1058(3) 0.28144(19) 0.9158(2) 0.0353(13) Uani 1 1 d . . . . .
H53 H 1.1120 0.2837 0.9473 0.042 Uiso 1 1 calc R U . . .
C54 C 1.0504(3) 0.24845(17) 0.89839(18) 0.0271(12) Uani 1 1 d . . . . .
C55 C 1.0040(3) 0.21950(17) 0.92965(17) 0.0280(12) Uani 1 1 d . . . . .
C17 C 0.6582(3) -0.06871(17) 0.87153(16) 0.0254(11) Uani 1 1 d . . . . .
C19 C 0.5390(4) -0.11750(19) 0.87307(18) 0.0366(14) Uani 1 1 d . . . . .
H19 H 0.4975 -0.1335 0.8575 0.044 Uiso 1 1 calc R U . . .
C22 C 0.6626(3) -0.07059(17) 0.91857(16) 0.0258(12) Uani 1 1 d . . . . .
N6 N 1.0053(2) 0.06946(13) 0.93255(13) 0.0212(9) Uani 1 1 d . . . . .
C30 C 1.0636(3) 0.09540(17) 0.95146(15) 0.0229(11) Uani 1 1 d . . . . .
C31 C 1.1159(3) 0.11712(17) 0.91676(18) 0.0275(12) Uani 1 1 d . . . . .
C32 C 1.2204(3) 0.1711(2) 0.90096(19) 0.0391(14) Uani 1 1 d . . . . .
H32A H 1.2486 0.1473 0.8829 0.059 Uiso 1 1 calc R U . . .
H32B H 1.2593 0.1910 0.9169 0.059 Uiso 1 1 calc R U . . .
H32C H 1.1878 0.1913 0.8814 0.059 Uiso 1 1 calc R U . . .
C41 C 0.9427(3) 0.11143(16) 0.78325(15) 0.0188(10) Uani 1 1 d . . . . .
N7 N 0.8725(2) 0.17795(13) 0.77829(13) 0.0193(9) Uani 1 1 d . . . . .
C39 C 0.8403(3) 0.21049(15) 0.75247(16) 0.0211(11) Uani 1 1 d . . . . .
C38 C 0.8105(3) 0.25449(16) 0.77196(16) 0.0222(11) Uani 1 1 d . . . . .
C36 C 0.7625(4) 0.3351(2) 0.75906(19) 0.0436(16) Uani 1 1 d . . . . .
H36 H 0.7495 0.3602 0.7389 0.052 Uiso 1 1 calc R U . . .
C34 C 0.7738(3) 0.30585(18) 0.83364(19) 0.0332(13) Uani 1 1 d . . . . .
H34 H 0.7676 0.3108 0.8649 0.040 Uiso 1 1 calc R U . . .
C33 C 0.8027(3) 0.26234(17) 0.81882(16) 0.0252(12) Uani 1 1 d . . . . .
C6 C 0.9177(3) -0.08333(16) 0.77772(15) 0.0205(11) Uani 1 1 d . . . . .
C10 C 0.7168(3) 0.09267(16) 0.77515(15) 0.0200(10) Uani 1 1 d . . . . .
C12 C 0.6523(3) 0.14380(18) 0.72281(18) 0.0310(13) Uani 1 1 d . . . . .
H12 H 0.6372 0.1515 0.6931 0.037 Uiso 1 1 calc R U . . .
C13 C 0.6293(3) 0.17324(18) 0.75731(18) 0.0305(13) Uani 1 1 d . . . . .
H13 H 0.5990 0.2013 0.7517 0.037 Uiso 1 1 calc R U . . .
C4 C 1.0148(3) -0.14637(19) 0.76349(17) 0.0352(14) Uani 1 1 d . . . . .
H4 H 1.0450 -0.1647 0.7428 0.042 Uiso 1 1 calc R U . . .
C66 C 0.2605(5) 0.1946(2) 0.0394(2) 0.0556(19) Uani 1 1 d . . . . .
C65 C 0.3320(6) 0.2223(3) 0.0373(3) 0.095(3) Uani 1 1 d . . . . .
H65A H 0.3563 0.2238 0.0670 0.143 Uiso 1 1 calc R U . . .
H65B H 0.3193 0.2546 0.0271 0.143 Uiso 1 1 calc R U . . .
H65C H 0.3694 0.2074 0.0164 0.143 Uiso 1 1 calc R U . . .
N9 N 1.0205(2) 0.04380(13) 0.79773(12) 0.0196(9) Uani 1 1 d . . . . .
O2 O 0.76954(19) 0.04777(10) 0.83532(10) 0.0196(7) Uani 1 1 d . . . . .
C61 C 0.6775(3) 0.07298(18) 1.01129(17) 0.0319(13) Uani 1 1 d . . . . .
H61 H 0.6380 0.0563 1.0279 0.038 Uiso 1 1 calc R U . . .
C57 C 0.8456(3) 0.14459(16) 0.93098(15) 0.0200(11) Uani 1 1 d . . . . .
O13 O 0.9946(2) 0.21564(13) 0.83093(11) 0.0366(10) Uani 1 1 d . . . . .
C49 C 1.0436(3) 0.24552(16) 0.85123(17) 0.0269(12) Uani 1 1 d . . . . .
O14 O 0.82925(19) 0.14077(10) 0.88812(10) 0.0191(7) Uani 1 1 d . . . . .
C42 C 0.9884(3) 0.07053(16) 0.76565(15) 0.0184(10) Uani 1 1 d . . . . .
O10 O 0.94334(19) 0.11626(11) 0.82717(10) 0.0209(7) Uani 1 1 d . . . . .
C1 C 0.9257(3) -0.09217(16) 0.82430(15) 0.0222(11) Uani 1 1 d . . . . .
N1 N 0.8337(2) -0.01524(13) 0.78566(12) 0.0187(9) Uani 1 1 d . . . . .
N2 N 0.7913(2) 0.02119(13) 0.76351(12) 0.0207(9) Uani 1 1 d . . . . .
C9 C 0.7623(3) 0.05093(16) 0.79130(15) 0.0189(10) Uani 1 1 d . . . . .
C11 C 0.6974(3) 0.10293(17) 0.73075(16) 0.0264(12) Uani 1 1 d . . . . .
H11 H 0.7142 0.0829 0.7070 0.032 Uiso 1 1 calc R U . . .
C3 C 1.0223(3) -0.15412(19) 0.80904(18) 0.0347(14) Uani 1 1 d . . . . .
H3 H 1.0577 -0.1780 0.8197 0.042 Uiso 1 1 calc R U . . .
C2 C 0.9788(3) -0.12761(17) 0.83871(16) 0.0276(12) Uani 1 1 d . . . . .
H2 H 0.9847 -0.1334 0.8698 0.033 Uiso 1 1 calc R U . . .
N12 N 0.7307(2) 0.09787(13) 0.94150(13) 0.0221(9) Uani 1 1 d . . . . .
Fe1 Fe 0.81201(4) -0.01813(2) 0.85573(2) 0.01759(16) Uani 1 1 d . . . . .
Fe3 Fe 0.90148(4) 0.18246(2) 0.84782(2) 0.02117(17) Uani 1 1 d . . . . .
Fe4 Fe 0.72339(4) 0.10296(2) 0.87299(2) 0.02088(17) Uani 1 1 d . . . . .
Fe2 Fe 0.99779(4) 0.06119(2) 0.86394(2) 0.02140(17) Uani 1 1 d . . . . .
C68 C 0.5130(5) 0.8519(3) 0.0598(3) 0.062(2) Uani 1 1 d . . . . .
C67 C 0.5470(5) 0.8546(3) 0.1043(3) 0.084(3) Uani 1 1 d . . . . .
H67A H 0.5070 0.8670 0.1251 0.126 Uiso 1 1 calc R U . . .
H67B H 0.5934 0.8759 0.1039 0.126 Uiso 1 1 calc R U . . .
H67C H 0.5637 0.8227 0.1139 0.126 Uiso 1 1 calc R U . . .
N14 N 0.4812(5) 0.8506(3) 0.0268(2) 0.090(2) Uani 1 1 d . . . . .
F5 F 0.9225(3) 0.17790(15) 0.07563(12) 0.0775(14) Uani 1 1 d . . . . .
F8 F 0.8144(3) 0.22194(16) 0.05690(12) 0.0868(16) Uani 1 1 d . . . . .
F6A F 0.8323(3) 0.2020(3) 0.12901(16) 0.0765(19) Uani 0.75 1 d . . P A 1
F7A F 0.9111(7) 0.2547(3) 0.0842(5) 0.108(5) Uani 0.5 1 d . . P A 1
F6B F 0.8341(11) 0.1748(8) 0.1044(5) 0.0765(19) Uani 0.25 1 d . . P A 2
F7B F 0.9017(11) 0.2426(4) 0.1163(4) 0.132(6) Uani 0.5 1 d . . P A 2
B2 B 0.8710(5) 0.2127(2) 0.0879(2) 0.0391(17) Uani 1 1 d . . . . .
F2 F 0.74052(19) 0.02967(12) 0.65032(10) 0.0430(8) Uani 1 1 d . . . . .
F4 F 0.8206(2) -0.00842(11) 0.60108(11) 0.0467(9) Uani 1 1 d . . . . .
F3 F 0.7929(3) 0.06991(13) 0.59122(12) 0.0730(13) Uani 1 1 d . . . . .
F1 F 0.8718(3) 0.05036(16) 0.64538(14) 0.0776(13) Uani 1 1 d . . . . .
B1 B 0.8024(5) 0.0358(3) 0.6199(2) 0.050(2) Uani 1 1 d . . . . .

loop_
_atom_site_aniso_label
_atom_site_aniso_U_11
_atom_site_aniso_U_22
_atom_site_aniso_U_33
_atom_site_aniso_U_23
_atom_site_aniso_U_13
_atom_site_aniso_U_12
O6 0.0253(19) 0.0204(17) 0.0151(16) 0.0003(13) -0.0028(14) -0.0032(15)
C56 0.033(3) 0.038(3) 0.030(3) -0.005(2) -0.004(3) -0.005(3)
C24 0.035(3) 0.042(3) 0.019(3) 0.004(2) 0.003(2) -0.006(3)
C40 0.047(4) 0.026(3) 0.026(3) 0.001(2) -0.005(3) 0.006(3)
C8 0.034(3) 0.031(3) 0.019(3) 0.001(2) -0.001(2) 0.005(2)
O12 0.033(2) 0.0265(19) 0.033(2) -0.0034(16) -0.0022(17) 0.0099(17)
O4 0.053(3) 0.029(2) 0.046(2) 0.0002(18) 0.005(2) 0.0154(19)
O16 0.035(2) 0.042(2) 0.037(2) 0.0049(18) 0.0079(19) -0.0120(19)
O15 0.026(2) 0.034(2) 0.028(2) -0.0001(16) -0.0014(17) -0.0032(16)
N11 0.029(3) 0.019(2) 0.024(2) -0.0016(17) 0.001(2) 0.0004(19)
O5 0.030(2) 0.0284(19) 0.0180(17) 0.0034(14) -0.0028(15) -0.0128(16)
N5 0.029(3) 0.021(2) 0.016(2) -0.0044(16) -0.0038(19) -0.0014(18)
C27 0.031(3) 0.022(3) 0.019(2) -0.001(2) 0.000(2) 0.008(2)
C28 0.035(3) 0.026(3) 0.024(3) -0.012(2) -0.006(2) 0.004(2)
O8 0.026(2) 0.044(2) 0.032(2) -0.0119(17) -0.0031(17) -0.0100(18)
O7 0.027(2) 0.0298(19) 0.0247(19) -0.0079(15) -0.0029(16) 0.0024(16)
N8 0.025(2) 0.017(2) 0.022(2) -0.0032(17) 0.0026(19) -0.0008(18)
O9 0.056(3) 0.028(2) 0.0254(19) 0.0033(16) 0.0105(19) 0.0167(18)
O11 0.029(2) 0.033(2) 0.0235(19) -0.0035(15) -0.0044(16) 0.0069(16)
O1 0.037(2) 0.0227(17) 0.0156(16) 0.0003(13) -0.0006(16) 0.0080(15)
O3 0.037(2) 0.0230(18) 0.030(2) -0.0003(15) 0.0052(18) 0.0070(16)
C60 0.053(4) 0.039(3) 0.015(2) 0.001(2) 0.002(3) 0.001(3)
C59 0.039(3) 0.021(3) 0.020(2) -0.003(2) 0.000(2) 0.003(2)
C50 0.033(3) 0.023(3) 0.040(3) -0.004(2) 0.008(3) 0.003(2)
C51 0.033(4) 0.024(3) 0.061(4) -0.006(3) 0.017(3) -0.008(2)
C52 0.034(4) 0.033(3) 0.064(4) -0.008(3) -0.008(3) -0.009(3)
C18 0.033(3) 0.033(3) 0.027(3) 0.006(2) -0.006(3) -0.008(2)
C20 0.044(4) 0.055(4) 0.032(3) 0.012(3) -0.002(3) -0.027(3)
C21 0.044(4) 0.042(3) 0.029(3) 0.013(3) 0.001(3) -0.015(3)
C23 0.030(3) 0.023(3) 0.017(2) 0.0023(19) 0.003(2) 0.000(2)
N4 0.023(2) 0.018(2) 0.019(2) -0.0024(16) -0.0034(18) 0.0003(18)
C25 0.026(3) 0.012(2) 0.018(2) -0.0008(18) -0.004(2) 0.006(2)
C26 0.026(3) 0.015(2) 0.021(2) -0.0013(19) -0.004(2) 0.008(2)
C29 0.025(3) 0.029(3) 0.030(3) -0.012(2) -0.004(2) 0.002(2)
C45 0.025(3) 0.021(2) 0.025(3) -0.007(2) 0.001(2) -0.003(2)
C44 0.034(3) 0.028(3) 0.020(3) -0.009(2) 0.005(2) -0.004(2)
C43 0.028(3) 0.024(3) 0.019(2) -0.002(2) 0.003(2) -0.003(2)
C37 0.045(4) 0.029(3) 0.029(3) 0.002(2) -0.011(3) 0.009(3)
C35 0.041(4) 0.029(3) 0.050(4) -0.010(3) -0.016(3) 0.015(3)
C7 0.021(3) 0.020(2) 0.019(2) 0.0012(19) 0.001(2) -0.005(2)
C5 0.034(3) 0.029(3) 0.021(3) 0.002(2) 0.000(2) -0.001(2)
N13 0.063(5) 0.087(5) 0.068(4) -0.029(4) -0.014(4) -0.019(4)
C48 0.046(4) 0.032(3) 0.044(4) 0.004(3) -0.007(3) 0.012(3)
C47 0.023(3) 0.025(3) 0.028(3) -0.002(2) -0.002(2) 0.002(2)
C46 0.016(3) 0.018(2) 0.027(3) -0.004(2) 0.000(2) 0.000(2)
N3 0.020(2) 0.018(2) 0.022(2) 0.0018(16) -0.0009(18) -0.0023(17)
C14 0.023(3) 0.019(2) 0.030(3) 0.004(2) 0.001(2) -0.002(2)
C15 0.023(3) 0.023(3) 0.042(3) 0.002(2) 0.007(3) 0.006(2)
C16 0.092(6) 0.041(4) 0.047(4) -0.004(3) 0.009(4) 0.028(4)
C64 0.035(4) 0.052(4) 0.058(4) 0.005(3) 0.003(3) -0.019(3)
C63 0.026(3) 0.026(3) 0.030(3) 0.004(2) 0.008(2) -0.004(2)
C62 0.029(3) 0.016(2) 0.029(3) 0.004(2) 0.010(2) -0.002(2)
C58 0.024(3) 0.016(2) 0.022(2) -0.0006(19) 0.001(2) 0.005(2)
N10 0.026(2) 0.020(2) 0.023(2) -0.0044(17) 0.0029(19) -0.0007(18)
C53 0.030(3) 0.033(3) 0.043(3) -0.009(3) -0.007(3) -0.003(3)
C54 0.023(3) 0.018(2) 0.040(3) 0.000(2) 0.002(3) 0.001(2)
C55 0.031(3) 0.023(3) 0.030(3) -0.007(2) -0.002(3) 0.004(2)
C17 0.029(3) 0.023(3) 0.024(3) 0.004(2) -0.003(2) -0.002(2)
C19 0.040(4) 0.035(3) 0.034(3) 0.007(2) -0.003(3) -0.018(3)
C22 0.029(3) 0.027(3) 0.021(3) 0.005(2) -0.002(2) -0.007(2)
N6 0.021(2) 0.019(2) 0.023(2) -0.0038(16) -0.0025(19) 0.0023(18)
C30 0.022(3) 0.025(3) 0.022(3) -0.005(2) -0.005(2) 0.004(2)
C31 0.022(3) 0.024(3) 0.036(3) -0.009(2) -0.002(2) 0.006(2)
C32 0.029(3) 0.045(3) 0.043(3) -0.001(3) 0.004(3) -0.013(3)
C41 0.019(3) 0.018(2) 0.019(2) -0.0033(19) 0.002(2) -0.002(2)
N7 0.019(2) 0.0142(19) 0.024(2) -0.0045(16) 0.0030(18) -0.0005(17)
C39 0.022(3) 0.016(2) 0.026(3) 0.000(2) 0.000(2) -0.005(2)
C38 0.019(3) 0.016(2) 0.032(3) -0.001(2) 0.001(2) -0.001(2)
C36 0.058(4) 0.035(3) 0.038(3) 0.001(3) -0.011(3) 0.016(3)
C34 0.038(3) 0.028(3) 0.034(3) -0.001(2) 0.003(3) 0.010(3)
C33 0.025(3) 0.023(3) 0.027(3) 0.003(2) 0.004(2) 0.004(2)
C6 0.022(3) 0.020(2) 0.020(2) -0.0006(19) -0.002(2) -0.002(2)
C10 0.022(3) 0.018(2) 0.020(2) 0.0037(19) -0.004(2) -0.004(2)
C12 0.034(3) 0.030(3) 0.028(3) 0.015(2) -0.010(3) -0.005(2)
C13 0.032(3) 0.024(3) 0.036(3) 0.011(2) -0.002(3) 0.004(2)
C4 0.037(4) 0.039(3) 0.029(3) -0.008(2) 0.004(3) 0.014(3)
C66 0.072(6) 0.048(4) 0.047(4) -0.007(3) -0.017(4) -0.017(4)
C65 0.127(8) 0.070(6) 0.090(6) 0.022(5) -0.027(6) -0.050(6)
N9 0.022(2) 0.0155(19) 0.021(2) -0.0036(16) 0.0011(18) -0.0002(17)
O2 0.028(2) 0.0158(16) 0.0149(16) 0.0000(12) -0.0028(15) 0.0017(14)
C61 0.041(4) 0.032(3) 0.022(3) 0.006(2) 0.013(3) -0.005(3)
C57 0.027(3) 0.017(2) 0.016(2) -0.0024(19) 0.004(2) 0.005(2)
O13 0.045(3) 0.037(2) 0.0276(19) -0.0097(16) 0.0089(19) -0.0212(19)
C49 0.028(3) 0.015(2) 0.037(3) -0.006(2) 0.009(3) -0.004(2)
O14 0.0234(19) 0.0166(16) 0.0174(16) -0.0013(13) -0.0009(14) -0.0029(14)
C42 0.016(3) 0.019(2) 0.020(2) -0.0024(19) -0.002(2) -0.004(2)
O10 0.026(2) 0.0200(17) 0.0167(16) -0.0023(13) 0.0042(15) 0.0027(14)
C1 0.030(3) 0.018(2) 0.019(2) -0.0046(19) -0.002(2) -0.004(2)
N1 0.022(2) 0.018(2) 0.0164(19) 0.0004(16) -0.0026(17) -0.0013(17)
N2 0.028(2) 0.018(2) 0.0153(19) 0.0045(16) -0.0023(18) 0.0009(18)
C9 0.018(3) 0.019(2) 0.020(2) 0.0019(19) -0.003(2) -0.005(2)
C11 0.029(3) 0.025(3) 0.025(3) 0.003(2) 0.000(2) -0.005(2)
C3 0.041(4) 0.029(3) 0.034(3) -0.002(2) -0.005(3) 0.012(3)
C2 0.039(3) 0.024(3) 0.020(3) -0.001(2) -0.005(2) 0.004(2)
N12 0.026(2) 0.018(2) 0.022(2) -0.0022(17) 0.0037(19) 0.0016(18)
Fe1 0.0247(4) 0.0153(3) 0.0127(3) 0.0013(3) -0.0018(3) -0.0013(3)
Fe3 0.0284(4) 0.0161(3) 0.0189(3) -0.0019(3) 0.0035(3) -0.0013(3)
Fe4 0.0251(4) 0.0197(4) 0.0178(3) -0.0001(3) 0.0013(3) 0.0015(3)
Fe2 0.0244(4) 0.0231(4) 0.0167(3) -0.0026(3) -0.0003(3) 0.0001(3)
C68 0.082(6) 0.050(4) 0.056(5) 0.009(4) 0.021(5) 0.005(4)
C67 0.076(6) 0.063(5) 0.113(8) 0.000(5) -0.029(6) -0.010(4)
N14 0.128(7) 0.080(5) 0.061(4) 0.014(4) 0.023(5) 0.026(5)
F5 0.099(3) 0.088(3) 0.046(2) -0.020(2) -0.021(2) 0.055(3)
F8 0.117(4) 0.106(4) 0.038(2) 0.003(2) -0.007(2) 0.069(3)
F6A 0.059(3) 0.143(6) 0.028(3) 0.009(3) 0.004(3) 0.035(4)
F7A 0.068(7) 0.041(5) 0.216(15) 0.016(8) -0.032(9) -0.041(5)
F6B 0.059(3) 0.143(6) 0.028(3) 0.009(3) 0.004(3) 0.035(4)
F7B 0.229(18) 0.070(9) 0.096(9) -0.065(7) -0.035(11) 0.037(10)
B2 0.044(4) 0.032(4) 0.042(4) -0.004(3) -0.003(4) -0.008(3)
F2 0.037(2) 0.059(2) 0.0331(17) -0.0059(16) 0.0013(16) 0.0063(16)
F4 0.050(2) 0.043(2) 0.047(2) -0.0116(16) 0.0137(17) 0.0007(17)
F3 0.131(4) 0.046(2) 0.042(2) 0.0028(18) 0.008(2) 0.008(2)
F1 0.071(3) 0.094(3) 0.068(3) -0.005(2) -0.007(2) -0.026(3)
B1 0.069(6) 0.059(5) 0.022(3) 0.006(3) 0.004(4) 0.024(4)

loop_
_atom_type_symbol
_atom_type_description
_atom_type_scat_dispersion_real
_atom_type_scat_dispersion_imag
_atom_type_scat_source
C C 0.0033 0.0016 'International Tables Vol C Tables 4.2.6.8 and 6.1.1.4'
H H 0.0000 0.0000 'International Tables Vol C Tables 4.2.6.8 and 6.1.1.4'
N N 0.0061 0.0033 'International Tables Vol C Tables 4.2.6.8 and 6.1.1.4'
O O 0.0106 0.0060 'International Tables Vol C Tables 4.2.6.8 and 6.1.1.4'
B B 0.0013 0.0007 'International Tables Vol C Tables 4.2.6.8 and 6.1.1.4'
F F 0.0171 0.0103 'International Tables Vol C Tables 4.2.6.8 and 6.1.1.4'
Fe Fe 0.3463 0.8444 'International Tables Vol C Tables 4.2.6.8 and 6.1.1.4'

loop_
_geom_angle_atom_site_label_1
_geom_angle_atom_site_label_2
_geom_angle_atom_site_label_3
_geom_angle
C25 O6 Fe1 112.2(3)
C25 O6 Fe2 115.7(3)
Fe1 O6 Fe2 131.40(15)
C55 C56 H56A 109.5
C55 C56 H56B 109.5
H56A C56 H56B 109.5
C55 C56 H56C 109.5
H56A C56 H56C 109.5
H56B C56 H56C 109.5
C23 C24 H24A 109.5
C23 C24 H24B 109.5
H24A C24 H24B 109.5
C23 C24 H24C 109.5
H24A C24 H24C 109.5
H24B C24 H24C 109.5
C39 C40 H40A 109.5
C39 C40 H40B 109.5
H40A C40 H40B 109.5
C39 C40 H40C 109.5
H40A C40 H40C 109.5
H40B C40 H40C 109.5
C7 C8 H8A 109.5
C7 C8 H8B 109.5
H8A C8 H8B 109.5
C7 C8 H8C 109.5
H8A C8 H8C 109.5
H8B C8 H8C 109.5
C47 O12 C48 115.9(4)
C15 O4 C16 115.8(4)
C63 O16 C64 116.0(4)
C63 O15 Fe4 111.3(3)
C57 N11 N10 110.5(4)
C17 O5 Fe1 134.8(3)
C25 N5 N4 110.8(4)
C28 C27 C26 118.5(5)
C28 C27 H27 120.8
C26 C27 H27 120.8
C27 C28 C29 120.3(5)
C27 C28 H28 119.8
C29 C28 H28 119.8
C31 O8 C32 116.4(4)
C31 O7 Fe2 113.6(3)
C41 N8 N7 110.4(4)
C33 O9 Fe3 129.6(3)
C47 O11 Fe2 113.5(3)
C1 O1 Fe1 135.8(3)
C15 O3 Fe4 113.6(3)
C59 C60 C61 121.5(5)
C59 C60 H60 119.3
C61 C60 H60 119.3
C60 C59 C58 117.0(5)
C60 C59 H59 121.5
C58 C59 H59 121.5
C51 C50 C49 121.0(5)
C51 C50 H50 119.5
C49 C50 H50 119.5
C50 C51 C52 120.7(5)
C50 C51 H51 119.6
C52 C51 H51 119.6
C53 C52 C51 119.5(5)
C53 C52 H52 120.3
C51 C52 H52 120.3
C19 C18 C17 122.1(5)
C19 C18 H18 119.0
C17 C18 H18 119.0
C21 C20 C19 119.0(5)
C21 C20 H20 120.5
C19 C20 H20 120.5
C20 C21 C22 123.1(5)
C20 C21 H21 118.5
C22 C21 H21 118.5
N4 C23 C22 120.7(4)
N4 C23 C24 121.4(4)
C22 C23 C24 117.8(4)
C23 N4 N5 114.1(4)
C23 N4 Fe1 130.3(3)
N5 N4 Fe1 115.0(3)
N5 C25 O6 126.2(4)
N5 C25 C26 117.5(4)
O6 C25 C26 116.3(4)
N6 C26 C27 121.5(4)
N6 C26 C25 112.8(4)
C27 C26 C25 125.7(5)
C28 C29 C30 117.9(5)
C28 C29 H29 121.0
C30 C29 H29 121.0
C46 C45 C44 117.8(5)
C46 C45 H45 121.1
C44 C45 H45 121.1
C43 C44 C45 120.3(4)
C43 C44 H44 119.8
C45 C44 H44 119.8
C44 C43 C42 118.1(5)
C44 C43 H43 120.9
C42 C43 H43 120.9
C36 C37 C38 121.8(5)
C36 C37 H37 119.1
C38 C37 H37 119.1
C34 C35 C36 119.4(5)
C34 C35 H35 120.3
C36 C35 H35 120.3
N1 C7 C6 120.0(4)
N1 C7 C8 120.2(4)
C6 C7 C8 119.8(4)
C4 C5 C6 123.2(5)
C4 C5 H5 118.4
C6 C5 H5 118.4
O12 C48 H48A 109.5
O12 C48 H48B 109.5
H48A C48 H48B 109.5
O12 C48 H48C 109.5
H48A C48 H48C 109.5
H48B C48 H48C 109.5
O11 C47 O12 125.8(5)
O11 C47 C46 120.6(4)
O12 C47 C46 113.6(4)
N9 C46 C45 121.9(4)
N9 C46 C47 111.3(4)
C45 C46 C47 126.8(4)
C10 N3 C14 121.0(4)
C10 N3 Fe4 118.8(3)
C14 N3 Fe4 120.2(3)
N3 C14 C13 120.9(5)
N3 C14 C15 111.0(4)
C13 C14 C15 128.2(5)
O3 C15 O4 124.2(5)
O3 C15 C14 120.4(4)
O4 C15 C14 115.4(5)
O4 C16 H16A 109.5
O4 C16 H16B 109.5
H16A C16 H16B 109.5
O4 C16 H16C 109.5
H16A C16 H16C 109.5
H16B C16 H16C 109.5
O16 C64 H64A 109.5
O16 C64 H64B 109.5
H64A C64 H64B 109.5
O16 C64 H64C 109.5
H64A C64 H64C 109.5
H64B C64 H64C 109.5
O15 C63 O16 124.1(5)
O15 C63 C62 122.1(4)
O16 C63 C62 113.8(4)
N12 C62 C61 121.9(5)
N12 C62 C63 111.3(4)
C61 C62 C63 126.8(5)
N12 C58 C59 122.0(5)
N12 C58 C57 113.5(4)
C59 C58 C57 124.5(5)
C55 N10 N11 113.7(4)
C55 N10 Fe3 130.6(3)
N11 N10 Fe3 115.0(3)
C52 C53 C54 122.3(5)
C52 C53 H53 118.8
C54 C53 H53 118.8
C53 C54 C49 117.4(5)
C53 C54 C55 118.5(5)
C49 C54 C55 124.1(5)
N10 C55 C54 119.5(4)
N10 C55 C56 121.5(5)
C54 C55 C56 118.9(5)
O5 C17 C18 117.2(4)
O5 C17 C22 124.0(4)
C18 C17 C22 118.9(5)
C18 C19 C20 119.5(5)
C18 C19 H19 120.3
C20 C19 H19 120.3
C21 C22 C17 117.5(5)
C21 C22 C23 119.2(4)
C17 C22 C23 123.3(4)
C26 N6 C30 119.8(4)
C26 N6 Fe2 118.7(3)
C30 N6 Fe2 121.5(3)
N6 C30 C29 122.0(5)
N6 C30 C31 110.9(4)
C29 C30 C31 127.1(5)
O7 C31 O8 125.7(5)
O7 C31 C30 120.8(5)
O8 C31 C30 113.3(4)
O8 C32 H32A 109.5
O8 C32 H32B 109.5
H32A C32 H32B 109.5
O8 C32 H32C 109.5
H32A C32 H32C 109.5
H32B C32 H32C 109.5
N8 C41 O10 125.6(4)
N8 C41 C42 118.9(4)
O10 C41 C42 115.5(4)
C39 N7 N8 114.8(4)
C39 N7 Fe3 128.7(3)
N8 N7 Fe3 115.0(3)
N7 C39 C38 119.7(4)
N7 C39 C40 120.6(4)
C38 C39 C40 119.6(4)
C37 C38 C33 117.5(4)
C37 C38 C39 118.6(4)
C33 C38 C39 123.9(4)
C37 C36 C35 119.9(5)
C37 C36 H36 120.1
C35 C36 H36 120.1
C35 C34 C33 122.5(5)
C35 C34 H34 118.8
C33 C34 H34 118.8
O9 C33 C34 118.8(4)
O9 C33 C38 122.3(4)
C34 C33 C38 118.9(4)
C5 C6 C1 117.1(4)
C5 C6 C7 119.2(4)
C1 C6 C7 123.7(4)
N3 C10 C11 121.3(4)
N3 C10 C9 112.3(4)
C11 C10 C9 126.4(4)
C13 C12 C11 121.1(5)
C13 C12 H12 119.4
C11 C12 H12 119.4
C12 C13 C14 118.4(5)
C12 C13 H13 120.8
C14 C13 H13 120.8
C5 C4 C3 118.8(5)
C5 C4 H4 120.6
C3 C4 H4 120.6
N13 C66 C65 178.1(9)
C66 C65 H65A 109.5
C66 C65 H65B 109.5
H65A C65 H65B 109.5
C66 C65 H65C 109.5
H65A C65 H65C 109.5
H65B C65 H65C 109.5
C42 N9 C46 120.3(4)
C42 N9 Fe2 118.8(3)
C46 N9 Fe2 120.8(3)
C9 O2 Fe4 117.3(3)
C9 O2 Fe1 112.6(3)
Fe4 O2 Fe1 129.48(15)
C60 C61 C62 117.3(5)
C60 C61 H61 121.3
C62 C61 H61 121.3
N11 C57 O14 125.9(4)
N11 C57 C58 117.9(4)
O14 C57 C58 116.2(4)
C49 O13 Fe3 134.7(3)
O13 C49 C50 117.9(5)
O13 C49 C54 123.0(4)
C50 C49 C54 119.1(5)
C57 O14 Fe3 113.6(3)
C57 O14 Fe4 115.1(3)
Fe3 O14 Fe4 130.44(15)
N9 C42 C43 121.4(4)
N9 C42 C41 112.9(4)
C43 C42 C41 125.6(4)
C41 O10 Fe3 112.6(3)
C41 O10 Fe2 116.7(3)
Fe3 O10 Fe2 130.25(15)
O1 C1 C2 117.6(4)
O1 C1 C6 123.3(4)
C2 C1 C6 119.0(4)
C7 N1 N2 114.7(4)
C7 N1 Fe1 130.0(3)
N2 N1 Fe1 113.9(3)
C9 N2 N1 111.0(4)
N2 C9 O2 124.7(4)
N2 C9 C10 120.1(4)
O2 C9 C10 115.2(4)
C12 C11 C10 117.2(5)
C12 C11 H11 121.4
C10 C11 H11 121.4
C2 C3 C4 120.4(5)
C2 C3 H3 119.8
C4 C3 H3 119.8
C3 C2 C1 121.6(5)
C3 C2 H2 119.2
C1 C2 H2 119.2
C58 N12 C62 120.3(4)
C58 N12 Fe4 118.3(3)
C62 N12 Fe4 121.3(3)
O1 Fe1 O5 105.22(15)
O1 Fe1 O2 154.19(14)
O5 Fe1 O2 90.79(14)
O1 Fe1 O6 90.23(14)
O5 Fe1 O6 155.98(14)
O2 Fe1 O6 82.10(12)
O1 Fe1 N4 97.32(14)
O5 Fe1 N4 84.48(14)
O2 Fe1 N4 104.38(13)
O6 Fe1 N4 75.24(13)
O1 Fe1 N1 84.79(14)
O5 Fe1 N1 91.15(14)
O2 Fe1 N1 74.60(13)
O6 Fe1 N1 108.78(13)
N4 Fe1 N1 175.51(15)
O9 Fe3 O13 105.19(17)
O9 Fe3 O14 87.65(14)
O13 Fe3 O14 156.70(15)
O9 Fe3 O10 149.88(15)
O13 Fe3 O10 94.61(15)
O14 Fe3 O10 82.37(12)
O9 Fe3 N7 83.63(15)
O13 Fe3 N7 87.54(15)
O14 Fe3 N7 113.57(13)
O10 Fe3 N7 74.63(13)
O9 Fe3 N10 99.88(15)
O13 Fe3 N10 83.82(15)
O14 Fe3 N10 74.73(14)
O10 Fe3 N10 104.70(14)
N7 Fe3 N10 171.26(16)
N3 Fe4 N12 164.84(16)
N3 Fe4 O2 76.39(13)
N12 Fe4 O2 118.00(14)
N3 Fe4 O14 106.54(14)
N12 Fe4 O14 76.81(14)
O2 Fe4 O14 100.21(13)
N3 Fe4 O3 74.17(14)
N12 Fe4 O3 91.14(14)
O2 Fe4 O3 150.42(13)
O14 Fe4 O3 90.85(13)
N3 Fe4 O15 101.39(14)
N12 Fe4 O15 73.87(14)
O2 Fe4 O15 94.91(13)
O14 Fe4 O15 150.64(12)
O3 Fe4 O15 88.16(13)
N6 Fe2 N9 164.13(16)
N6 Fe2 O10 117.58(13)
N9 Fe2 O10 75.68(13)
N6 Fe2 O6 76.30(14)
N9 Fe2 O6 111.14(14)
O10 Fe2 O6 100.85(12)
N6 Fe2 O11 92.40(13)
N9 Fe2 O11 73.62(13)
O10 Fe2 O11 149.18(12)
O6 Fe2 O11 92.70(13)
N6 Fe2 O7 73.19(14)
N9 Fe2 O7 99.29(14)
O10 Fe2 O7 90.28(12)
O6 Fe2 O7 149.29(12)
O11 Fe2 O7 91.95(12)
N14 C68 C67 174.7(10)
C68 C67 H67A 109.5
C68 C67 H67B 109.5
H67A C67 H67B 109.5
C68 C67 H67C 109.5
H67A C67 H67C 109.5
H67B C67 H67C 109.5
B2 F5 F6B 49.4(8)
B2 F6B F5 50.9(7)
F7B B2 F6B 117.3(12)
F7B B2 F8 127.1(8)
F6B B2 F8 94.7(9)
F7B B2 F5 112.9(9)
F6B B2 F5 79.8(9)
F8 B2 F5 113.5(5)
F8 B2 F7A 97.1(7)
F5 B2 F7A 106.6(8)
F8 B2 F6A 108.3(6)
F5 B2 F6A 112.0(6)
F7A B2 F6A 118.7(9)
F3 B1 F2 115.7(6)
F3 B1 F4 114.6(5)
F2 B1 F4 108.6(6)
F3 B1 F1 103.8(7)
F2 B1 F1 106.7(5)
F4 B1 F1 106.7(6)

loop_
_geom_bond_atom_site_label_1
_geom_bond_atom_site_label_2
_geom_bond_distance
O6 C25 1.311(5)
O6 Fe1 2.087(3)
O6 Fe2 2.121(3)
C56 C55 1.503(7)
C56 H56A 0.9800
C56 H56B 0.9800
C56 H56C 0.9800
C24 C23 1.507(6)
C24 H24A 0.9800
C24 H24B 0.9800
C24 H24C 0.9800
C40 C39 1.501(7)
C40 H40A 0.9800
C40 H40B 0.9800
C40 H40C 0.9800
C8 C7 1.506(6)
C8 H8A 0.9800
C8 H8B 0.9800
C8 H8C 0.9800
O12 C47 1.307(6)
O12 C48 1.454(6)
O4 C15 1.311(6)
O4 C16 1.460(7)
O16 C63 1.319(6)
O16 C64 1.459(7)
O15 C63 1.230(6)
O15 Fe4 2.289(4)
N11 C57 1.284(6)
N11 N10 1.407(5)
O5 C17 1.319(6)
O5 Fe1 1.901(3)
N5 C25 1.289(6)
N5 N4 1.399(5)
C27 C28 1.377(7)
C27 C26 1.392(6)
C27 H27 0.9500
C28 C29 1.384(7)
C28 H28 0.9500
O8 C31 1.318(6)
O8 C32 1.462(6)
O7 C31 1.213(6)
O7 Fe2 2.280(3)
N8 C41 1.287(6)
N8 N7 1.402(5)
O9 C33 1.324(6)
O9 Fe3 1.888(4)
O11 C47 1.226(6)
O11 Fe2 2.262(3)
O1 C1 1.320(6)
O1 Fe1 1.878(3)
O3 C15 1.223(6)
O3 Fe4 2.224(3)
C60 C59 1.379(7)
C60 C61 1.381(8)
C60 H60 0.9500
C59 C58 1.392(6)
C59 H59 0.9500
C50 C51 1.365(8)
C50 C49 1.397(7)
C50 H50 0.9500
C51 C52 1.381(8)
C51 H51 0.9500
C52 C53 1.358(8)
C52 H52 0.9500
C18 C19 1.372(7)
C18 C17 1.396(7)
C18 H18 0.9500
C20 C21 1.366(8)
C20 C19 1.394(7)
C20 H20 0.9500
C21 C22 1.400(7)
C21 H21 0.9500
C23 N4 1.307(6)
C23 C22 1.464(7)
N4 Fe1 2.127(4)
C25 C26 1.491(7)
C26 N6 1.332(6)
C29 C30 1.385(7)
C29 H29 0.9500
C45 C46 1.376(6)
C45 C44 1.391(7)
C45 H45 0.9500
C44 C43 1.385(7)
C44 H44 0.9500
C43 C42 1.388(6)
C43 H43 0.9500
C37 C36 1.365(7)
C37 C38 1.415(7)
C37 H37 0.9500
C35 C34 1.365(7)
C35 C36 1.397(8)
C35 H35 0.9500
C7 N1 1.307(6)
C7 C6 1.444(6)
C5 C4 1.374(7)
C5 C6 1.401(7)
C5 H5 0.9500
N13 C66 1.127(8)
C48 H48A 0.9800
C48 H48B 0.9800
C48 H48C 0.9800
C47 C46 1.484(7)
C46 N9 1.341(6)
N3 C10 1.336(6)
N3 C14 1.345(6)
N3 Fe4 2.058(4)
C14 C13 1.384(7)
C14 C15 1.472(7)
C16 H16A 0.9800
C16 H16B 0.9800
C16 H16C 0.9800
C64 H64A 0.9800
C64 H64B 0.9800
C64 H64C 0.9800
C63 C62 1.471(7)
C62 N12 1.335(6)
C62 C61 1.382(7)
C58 N12 1.325(6)
C58 C57 1.485(7)
N10 C55 1.315(6)
N10 Fe3 2.149(4)
C53 C54 1.411(7)
C53 H53 0.9500
C54 C49 1.418(7)
C54 C55 1.463(7)
C17 C22 1.411(7)
C19 H19 0.9500
N6 C30 1.344(6)
N6 Fe2 2.070(4)
C30 C31 1.489(7)
C32 H32A 0.9800
C32 H32B 0.9800
C32 H32C 0.9800
C41 O10 1.321(5)
C41 C42 1.476(6)
N7 C39 1.311(6)
N7 Fe3 2.140(4)
C39 C38 1.453(6)
C38 C33 1.425(7)
C36 H36 0.9500
C34 C33 1.385(7)
C34 H34 0.9500
C6 C1 1.422(6)
C10 C11 1.398(6)
C10 C9 1.478(6)
C12 C13 1.377(7)
C12 C11 1.392(7)
C12 H12 0.9500
C13 H13 0.9500
C4 C3 1.386(7)
C4 H4 0.9500
C66 C65 1.431(10)
C65 H65A 0.9800
C65 H65B 0.9800
C65 H65C 0.9800
N9 C42 1.331(6)
N9 Fe2 2.076(4)
O2 C9 1.326(5)
O2 Fe4 2.064(3)
O2 Fe1 2.071(3)
C61 H61 0.9500
C57 O14 1.316(5)
O13 C49 1.320(6)
O13 Fe3 1.887(4)
O14 Fe3 2.070(3)
O14 Fe4 2.116(3)
O10 Fe3 2.077(3)
O10 Fe2 2.104(3)
C1 C2 1.401(7)
N1 N2 1.410(5)
N1 Fe1 2.130(4)
N2 C9 1.274(6)
C11 H11 0.9500
C3 C2 1.368(7)
C3 H3 0.9500
C2 H2 0.9500
N12 Fe4 2.059(4)
C68 N14 1.122(10)
C68 C67 1.450(11)
C67 H67A 0.9800
C67 H67B 0.9800
C67 H67C 0.9800
F5 B2 1.354(8)
F5 F6B 1.717(18)
F8 B2 1.352(8)
F6A B2 1.422(9)
F7A B2 1.361(11)
F6B B2 1.32(2)
F7B B2 1.300(12)
F2 B1 1.392(8)
F4 B1 1.393(8)
F3 B1 1.294(8)
F1 B1 1.450(9)

loop_
_geom_torsion_atom_site_label_1
_geom_torsion_atom_site_label_2
_geom_torsion_atom_site_label_3
_geom_torsion_atom_site_label_4
_geom_torsion
C26 C27 C28 C29 -0.4(7)
C61 C60 C59 C58 -1.7(8)
C49 C50 C51 C52 -0.9(8)
C50 C51 C52 C53 0.3(9)
C19 C20 C21 C22 0.6(10)
C22 C23 N4 N5 178.0(4)
C24 C23 N4 N5 -2.1(6)
C22 C23 N4 Fe1 -11.7(7)
C24 C23 N4 Fe1 168.2(4)
C25 N5 N4 C23 177.6(4)
C25 N5 N4 Fe1 5.7(5)
N4 N5 C25 O6 -0.1(6)
N4 N5 C25 C26 179.0(4)
Fe1 O6 C25 N5 -5.6(6)
Fe2 O6 C25 N5 -177.1(4)
Fe1 O6 C25 C26 175.3(3)
Fe2 O6 C25 C26 3.8(5)
C28 C27 C26 N6 0.6(7)
C28 C27 C26 C25 -178.4(4)
N5 C25 C26 N6 179.9(4)
O6 C25 C26 N6 -0.9(6)
N5 C25 C26 C27 -1.0(7)
O6 C25 C26 C27 178.1(4)
C27 C28 C29 C30 0.3(7)
C46 C45 C44 C43 1.3(7)
C45 C44 C43 C42 1.3(7)
Fe2 O11 C47 O12 178.4(4)
Fe2 O11 C47 C46 -3.3(6)
C48 O12 C47 O11 -3.6(8)
C48 O12 C47 C46 178.0(4)
C44 C45 C46 N9 -2.9(7)
C44 C45 C46 C47 177.6(5)
O11 C47 C46 N9 0.9(7)
O12 C47 C46 N9 179.5(4)
O11 C47 C46 C45 -179.6(5)
O12 C47 C46 C45 -1.1(7)
C10 N3 C14 C13 2.2(7)
Fe4 N3 C14 C13 -178.8(4)
C10 N3 C14 C15 -177.1(4)
Fe4 N3 C14 C15 1.8(5)
Fe4 O3 C15 O4 -171.3(4)
Fe4 O3 C15 C14 9.7(6)
C16 O4 C15 O3 6.4(8)
C16 O4 C15 C14 -174.7(5)
N3 C14 C15 O3 -8.0(7)
C13 C14 C15 O3 172.6(5)
N3 C14 C15 O4 173.0(4)
C13 C14 C15 O4 -6.4(8)
Fe4 O15 C63 O16 -175.5(4)
Fe4 O15 C63 C62 4.1(6)
C64 O16 C63 O15 -3.6(8)
C64 O16 C63 C62 176.8(4)
O15 C63 C62 N12 -3.6(7)
O16 C63 C62 N12 176.0(4)
O15 C63 C62 C61 174.8(5)
O16 C63 C62 C61 -5.6(8)
C60 C59 C58 N12 1.4(7)
C60 C59 C58 C57 179.7(5)
C57 N11 N10 C55 173.7(4)
C57 N11 N10 Fe3 2.1(5)
C51 C52 C53 C54 -0.3(9)
C52 C53 C54 C49 0.9(8)
C52 C53 C54 C55 -179.2(5)
N11 N10 C55 C54 -175.8(4)
Fe3 N10 C55 C54 -5.9(7)
N11 N10 C55 C56 3.1(7)
Fe3 N10 C55 C56 173.0(4)
C53 C54 C55 N10 174.9(5)
C49 C54 C55 N10 -5.2(8)
C53 C54 C55 C56 -4.0(7)
C49 C54 C55 C56 175.9(5)
Fe1 O5 C17 C18 -167.6(4)
Fe1 O5 C17 C22 11.7(8)
C19 C18 C17 O5 179.2(5)
C19 C18 C17 C22 -0.2(8)
C17 C18 C19 C20 0.5(9)
C21 C20 C19 C18 -0.7(9)
C20 C21 C22 C17 -0.2(9)
C20 C21 C22 C23 179.4(6)
O5 C17 C22 C21 -179.3(5)
C18 C17 C22 C21 0.0(8)
O5 C17 C22 C23 1.0(8)
C18 C17 C22 C23 -179.6(5)
N4 C23 C22 C21 -179.6(5)
C24 C23 C22 C21 0.5(7)
N4 C23 C22 C17 0.0(8)
C24 C23 C22 C17 -179.8(5)
C27 C26 N6 C30 -0.7(7)
C25 C26 N6 C30 178.4(4)
C27 C26 N6 Fe2 178.4(3)
C25 C26 N6 Fe2 -2.5(5)
C26 N6 C30 C29 0.6(7)
Fe2 N6 C30 C29 -178.5(4)
C26 N6 C30 C31 -178.7(4)
Fe2 N6 C30 C31 2.2(5)
C28 C29 C30 N6 -0.4(7)
C28 C29 C30 C31 178.8(5)
Fe2 O7 C31 O8 -173.6(4)
Fe2 O7 C31 C30 2.2(6)
C32 O8 C31 O7 -1.6(7)
C32 O8 C31 C30 -177.6(4)
N6 C30 C31 O7 -2.9(7)
C29 C30 C31 O7 177.8(5)
N6 C30 C31 O8 173.3(4)
C29 C30 C31 O8 -6.0(7)
N7 N8 C41 O10 2.7(6)
N7 N8 C41 C42 -175.6(4)
C41 N8 N7 C39 175.2(4)
C41 N8 N7 Fe3 8.0(5)
N8 N7 C39 C38 -172.8(4)
Fe3 N7 C39 C38 -7.8(7)
N8 N7 C39 C40 3.8(6)
Fe3 N7 C39 C40 168.8(4)
C36 C37 C38 C33 -0.3(8)
C36 C37 C38 C39 -178.8(5)
N7 C39 C38 C37 168.6(5)
C40 C39 C38 C37 -8.0(7)
N7 C39 C38 C33 -9.8(7)
C40 C39 C38 C33 173.6(5)
C38 C37 C36 C35 -0.8(9)
C34 C35 C36 C37 0.8(10)
C36 C35 C34 C33 0.3(9)
Fe3 O9 C33 C34 -145.7(4)
Fe3 O9 C33 C38 36.2(7)
C35 C34 C33 O9 -179.5(5)
C35 C34 C33 C38 -1.4(8)
C37 C38 C33 O9 179.4(5)
C39 C38 C33 O9 -2.2(8)
C37 C38 C33 C34 1.4(7)
C39 C38 C33 C34 179.8(5)
C4 C5 C6 C1 -1.3(8)
C4 C5 C6 C7 177.7(5)
N1 C7 C6 C5 -169.8(4)
C8 C7 C6 C5 9.3(7)
N1 C7 C6 C1 9.1(7)
C8 C7 C6 C1 -171.8(5)
C14 N3 C10 C11 -1.6(7)
Fe4 N3 C10 C11 179.5(4)
C14 N3 C10 C9 179.5(4)
Fe4 N3 C10 C9 0.6(5)
C11 C12 C13 C14 -0.6(8)
N3 C14 C13 C12 -1.1(8)
C15 C14 C13 C12 178.1(5)
C6 C5 C4 C3 0.8(8)
C45 C46 N9 C42 1.8(7)
C47 C46 N9 C42 -178.7(4)
C45 C46 N9 Fe2 -177.2(4)
C47 C46 N9 Fe2 2.3(5)
C59 C60 C61 C62 0.6(8)
N12 C62 C61 C60 0.9(8)
C63 C62 C61 C60 -177.3(5)
N10 N11 C57 O14 2.5(6)
N10 N11 C57 C58 -176.6(4)
N12 C58 C57 N11 178.5(4)
C59 C58 C57 N11 0.1(7)
N12 C58 C57 O14 -0.7(6)
C59 C58 C57 O14 -179.1(4)
Fe3 O13 C49 C50 -157.9(4)
Fe3 O13 C49 C54 21.5(8)
C51 C50 C49 O13 -179.0(5)
C51 C50 C49 C54 1.5(8)
C53 C54 C49 O13 179.1(5)
C55 C54 C49 O13 -0.8(8)
C53 C54 C49 C50 -1.5(7)
C55 C54 C49 C50 178.6(5)
N11 C57 O14 Fe3 -6.0(6)
C58 C57 O14 Fe3 173.2(3)
N11 C57 O14 Fe4 -176.3(4)
C58 C57 O14 Fe4 2.9(5)
C46 N9 C42 C43 1.1(7)
Fe2 N9 C42 C43 -180.0(3)
C46 N9 C42 C41 -176.2(4)
Fe2 N9 C42 C41 2.8(5)
C44 C43 C42 N9 -2.5(7)
C44 C43 C42 C41 174.3(4)
N8 C41 C42 N9 -178.9(4)
O10 C41 C42 N9 2.6(6)
N8 C41 C42 C43 4.0(7)
O10 C41 C42 C43 -174.5(4)
N8 C41 O10 Fe3 -12.1(6)
C42 C41 O10 Fe3 166.3(3)
N8 C41 O10 Fe2 174.9(4)
C42 C41 O10 Fe2 -6.6(5)
Fe1 O1 C1 C2 175.4(3)
Fe1 O1 C1 C6 -6.2(7)
C5 C6 C1 O1 -177.1(4)
C7 C6 C1 O1 3.9(7)
C5 C6 C1 C2 1.2(7)
C7 C6 C1 C2 -177.7(4)
C6 C7 N1 N2 174.7(4)
C8 C7 N1 N2 -4.3(6)
C6 C7 N1 Fe1 -20.0(7)
C8 C7 N1 Fe1 161.0(3)
C7 N1 N2 C9 -178.4(4)
Fe1 N1 N2 C9 13.9(5)
N1 N2 C9 O2 -1.2(6)
N1 N2 C9 C10 178.8(4)
Fe4 O2 C9 N2 176.1(4)
Fe1 O2 C9 N2 -12.4(6)
Fe4 O2 C9 C10 -3.9(5)
Fe1 O2 C9 C10 167.6(3)
N3 C10 C9 N2 -177.8(4)
C11 C10 C9 N2 3.3(7)
N3 C10 C9 O2 2.2(6)
C11 C10 C9 O2 -176.7(4)
C13 C12 C11 C10 1.2(8)
N3 C10 C11 C12 -0.1(7)
C9 C10 C11 C12 178.6(5)
C5 C4 C3 C2 -0.2(9)
C4 C3 C2 C1 0.1(9)
O1 C1 C2 C3 177.8(5)
C6 C1 C2 C3 -0.7(8)
C59 C58 N12 C62 0.0(7)
C57 C58 N12 C62 -178.4(4)
C59 C58 N12 Fe4 176.5(3)
C57 C58 N12 Fe4 -2.0(5)
C61 C62 N12 C58 -1.2(7)
C63 C62 N12 C58 177.2(4)
C61 C62 N12 Fe4 -177.5(4)
C63 C62 N12 Fe4 0.9(5)
C1 O1 Fe1 O5 88.4(5)
C1 O1 Fe1 O2 -38.1(6)
C1 O1 Fe1 O6 -110.2(4)
C1 O1 Fe1 N4 174.7(4)
C1 O1 Fe1 N1 -1.4(4)
C33 O9 Fe3 O13 46.4(5)
C33 O9 Fe3 O14 -153.3(4)
C33 O9 Fe3 O10 -82.9(5)
C33 O9 Fe3 N7 -39.3(4)
C33 O9 Fe3 N10 132.6(4)
C49 O13 Fe3 O9 74.9(5)
C49 O13 Fe3 O14 -46.7(7)
C49 O13 Fe3 O10 -128.1(5)
C49 O13 Fe3 N7 157.6(5)
C49 O13 Fe3 N10 -23.7(5)
F5 F6B B2 F7B -110.6(11)
F5 F6B B2 F8 113.1(5)
F6B F5 B2 F7B 115.4(13)
F6B F5 B2 F8 -90.7(9)
